data_7116476
loop_
_publ_author_name
'He, Fan'
'Braunstein, Pierre'
'Wesolek, Marcel'
'Danopoulos, Andreas A.'

_publ_section_title
;
 Imine-functionalised protic NHC complexes of Ir: direct formation by C-H
 activation.
;
_journal_issue 14
_journal_name_full 'Chemical communications (Cambridge, England)'
_journal_page_first 2814
_journal_paper_doi 10.1039/c4cc10109j
_journal_volume 51
_journal_year 2015
_chemical_formula_moiety 'C25 H35 Cl Ir N3'
_chemical_formula_sum 'C25 H35 Cl Ir N3'
_chemical_formula_weight 605.21
_chemical_name_systematic
;
 ?
;
_space_group_crystal_system triclinic
_space_group_IT_number 2
_space_group_name_Hall '-P 1'
_space_group_name_H-M_alt 'P -1'
_symmetry_space_group_name_Hall '-P 1'
_symmetry_space_group_name_H-M 'P -1'
_atom_sites_solution_hydrogens geom
_atom_sites_solution_primary direct
_atom_sites_solution_secondary difmap
_audit_creation_method SHELXL-2013
_audit_update_record
;
2014-12-16 deposited with the CCDC.
2015-01-07 downloaded from the CCDC.
;
_cell_angle_alpha 69.6340(10)
_cell_angle_beta 87.7630(10)
_cell_angle_gamma 71.5300(10)
_cell_formula_units_Z 2
_cell_length_a 8.5409(4)
_cell_length_b 11.3926(5)
_cell_length_c 13.7162(6)
_cell_measurement_reflns_used 9882
_cell_measurement_temperature 173(2)
_cell_measurement_theta_max 32.09
_cell_measurement_theta_min 2.52
_cell_volume 1182.94(9)
_computing_cell_refinement 'Bruker SAINT'
_computing_data_collection 'Bruker APEX2'
_computing_data_reduction 'Bruker SAINT'
_computing_molecular_graphics 'Bruker SHELXTL'
_computing_publication_material 'Bruker SHELXTL'
_computing_structure_refinement 'SHELXL-2013 (Sheldrick, 2013)'
_computing_structure_solution 'SHELXS-97 (Sheldrick, 2008)'
_diffrn_ambient_temperature 173(2)
_diffrn_measured_fraction_theta_full 1.000
_diffrn_measured_fraction_theta_max 0.993
_diffrn_measurement_device_type 'Bruker APEX-II CCD'
_diffrn_measurement_method '\f and \w scans'
_diffrn_radiation_type MoK\a
_diffrn_radiation_wavelength 0.71073
_diffrn_reflns_av_R_equivalents 0.0211
_diffrn_reflns_av_unetI/netI 0.0244
_diffrn_reflns_Laue_measured_fraction_full 1.000
_diffrn_reflns_Laue_measured_fraction_max 0.993
_diffrn_reflns_limit_h_max 12
_diffrn_reflns_limit_h_min -12
_diffrn_reflns_limit_k_max 17
_diffrn_reflns_limit_k_min -16
_diffrn_reflns_limit_l_max 20
_diffrn_reflns_limit_l_min -20
_diffrn_reflns_number 23224
_diffrn_reflns_point_group_measured_fraction_full 1.000
_diffrn_reflns_point_group_measured_fraction_max 0.993
_diffrn_reflns_theta_full 25.242
_diffrn_reflns_theta_max 32.137
_diffrn_reflns_theta_min 1.589
_diffrn_source 'fine-focus sealed tube'
_exptl_absorpt_coefficient_mu 5.773
_exptl_absorpt_correction_T_max 0.7463
_exptl_absorpt_correction_T_min 0.4167
_exptl_absorpt_correction_type multi-scan
_exptl_absorpt_process_details sadabs
_exptl_crystal_colour yellow
_exptl_crystal_density_diffrn 1.699
_exptl_crystal_description prism
_exptl_crystal_F_000 600
_exptl_crystal_size_max 0.450
_exptl_crystal_size_mid 0.200
_exptl_crystal_size_min 0.150
_refine_diff_density_max 2.374
_refine_diff_density_min -1.294
_refine_diff_density_rms 0.110
_refine_ls_extinction_method none
_refine_ls_goodness_of_fit_ref 1.100
_refine_ls_hydrogen_treatment constr
_refine_ls_matrix_type full
_refine_ls_number_parameters 276
_refine_ls_number_reflns 8245
_refine_ls_number_restraints 0
_refine_ls_restrained_S_all 1.100
_refine_ls_R_factor_all 0.0253
_refine_ls_R_factor_gt 0.0202
_refine_ls_shift/su_max 0.002
_refine_ls_shift/su_mean 0.000
_refine_ls_structure_factor_coef Fsqd
_refine_ls_weighting_details 'w=1/[\s^2^(Fo^2^)+(0.0148P)^2^+1.2285P] where P=(Fo^2^+2Fc^2^)/3'
_refine_ls_weighting_scheme calc
_refine_ls_wR_factor_gt 0.0434
_refine_ls_wR_factor_ref 0.0455
_reflns_Friedel_coverage 0.000
_reflns_number_gt 7505
_reflns_number_total 8245
_reflns_threshold_expression 'I > 2\s(I)'
_cod_data_source_file c4cc10109j2.cif
_cod_data_source_block pbad121109
_cod_database_code 7116476
_shelx_space_group_comment
;
The symmetry employed for this shelxl refinement is uniquely defined
by the following loop, which should always be used as a source of
symmetry information in preference to the above space-group names.
They are only intended as comments.
;
_shelx_estimated_absorpt_t_min 0.181
_shelx_estimated_absorpt_t_max 0.478
_shelxl_version_number 2013-4

loop_
_space_group_symop_operation_xyz
'x, y, z'
'-x, -y, -z'

loop_
_atom_site_label
_atom_site_type_symbol
_atom_site_fract_x
_atom_site_fract_y
_atom_site_fract_z
_atom_site_U_iso_or_equiv
_atom_site_adp_type
_atom_site_occupancy
_atom_site_site_symmetry_order
_atom_site_calc_flag
_atom_site_refinement_flags_posn
_atom_site_refinement_flags_adp
C1 C 0.8555(3) 0.62510(19) 0.10762(15) 0.0180(4) Uani 1 1 d . .
H1 H 0.8931 0.5475 0.0902 0.022 Uiso 1 1 calc R U
C2 C 0.8223(3) 0.7636(2) 0.18794(16) 0.0201(4) Uani 1 1 d . .
H2 H 0.8345 0.8000 0.2387 0.024 Uiso 1 1 calc R U
C3 C 0.7197(3) 0.82919(19) 0.09914(15) 0.0186(4) Uani 1 1 d . .
H3 H 0.6475 0.9180 0.0767 0.022 Uiso 1 1 calc R U
C4 C 0.6585(2) 0.76828(18) -0.04972(14) 0.0159(3) Uani 1 1 d . .
C5 C 0.7265(3) 0.6680(2) -0.10063(18) 0.0307(5) Uani 1 1 d . .
H5A H 0.6551 0.6912 -0.1632 0.046 Uiso 1 1 calc R U
H5B H 0.7306 0.5804 -0.0519 0.046 Uiso 1 1 calc R U
H5C H 0.8385 0.6668 -0.1202 0.046 Uiso 1 1 calc R U
C6 C 0.4456(2) 0.91369(18) -0.17878(14) 0.0153(3) Uani 1 1 d . .
C7 C 0.4996(3) 0.98160(19) -0.27390(15) 0.0182(4) Uani 1 1 d . .
C8 C 0.3942(3) 1.0262(2) -0.36385(16) 0.0252(4) Uani 1 1 d . .
H8 H 0.4270 1.0723 -0.4291 0.030 Uiso 1 1 calc R U
C9 C 0.2429(3) 1.0047(2) -0.36026(17) 0.0284(5) Uani 1 1 d . .
H9 H 0.1735 1.0359 -0.4226 0.034 Uiso 1 1 calc R U
C10 C 0.1927(3) 0.9378(2) -0.26601(17) 0.0250(4) Uani 1 1 d . .
H10 H 0.0896 0.9222 -0.2643 0.030 Uiso 1 1 calc R U
C11 C 0.2915(3) 0.8930(2) -0.17338(16) 0.0188(4) Uani 1 1 d . .
C12 C 0.6643(3) 1.0075(2) -0.27655(17) 0.0240(4) Uani 1 1 d . .
H12 H 0.7484 0.9235 -0.2316 0.029 Uiso 1 1 calc R U
C13 C 0.6547(4) 1.1136(3) -0.2301(2) 0.0373(6) Uani 1 1 d . .
H13A H 0.5682 1.1959 -0.2700 0.056 Uiso 1 1 calc R U
H13B H 0.7616 1.1292 -0.2334 0.056 Uiso 1 1 calc R U
H13C H 0.6283 1.0836 -0.1572 0.056 Uiso 1 1 calc R U
C14 C 0.7257(4) 1.0451(3) -0.3858(2) 0.0442(7) Uani 1 1 d . .
H14A H 0.7300 0.9771 -0.4151 0.066 Uiso 1 1 calc R U
H14B H 0.8367 1.0518 -0.3816 0.066 Uiso 1 1 calc R U
H14C H 0.6499 1.1305 -0.4307 0.066 Uiso 1 1 calc R U
C15 C 0.2359(3) 0.8217(2) -0.06966(17) 0.0246(4) Uani 1 1 d . .
H15 H 0.2901 0.8372 -0.0140 0.030 Uiso 1 1 calc R U
C16 C 0.0495(4) 0.8732(4) -0.0640(3) 0.0590(10) Uani 1 1 d . .
H16A H 0.0131 0.9696 -0.0833 0.089 Uiso 1 1 calc R U
H16B H 0.0217 0.8329 0.0072 0.089 Uiso 1 1 calc R U
H16C H -0.0065 0.8503 -0.1123 0.089 Uiso 1 1 calc R U
C17 C 0.2920(5) 0.6732(3) -0.0461(2) 0.0520(9) Uani 1 1 d . .
H17A H 0.2454 0.6553 -0.1016 0.078 Uiso 1 1 calc R U
H17B H 0.2534 0.6295 0.0208 0.078 Uiso 1 1 calc R U
H17C H 0.4131 0.6390 -0.0425 0.078 Uiso 1 1 calc R U
C18 C 1.1714(3) 0.6158(2) 0.34784(17) 0.0225(4) Uani 1 1 d . .
H18 H 1.0582 0.6691 0.3379 0.027 Uiso 1 1 calc R U
C19 C 1.2521(3) 0.5954(2) 0.25996(17) 0.0236(4) Uani 1 1 d . .
H19 H 1.1904 0.6385 0.1939 0.028 Uiso 1 1 calc R U
C20 C 1.4307(3) 0.5093(3) 0.2643(2) 0.0317(5) Uani 1 1 d . .
H20A H 1.5054 0.5534 0.2786 0.038 Uiso 1 1 calc R U
H20B H 1.4531 0.5002 0.1954 0.038 Uiso 1 1 calc R U
C21 C 1.4689(3) 0.3708(3) 0.3486(2) 0.0326(5) Uani 1 1 d . .
H21A H 1.5539 0.3059 0.3253 0.039 Uiso 1 1 calc R U
H21B H 1.5148 0.3709 0.4137 0.039 Uiso 1 1 calc R U
C22 C 1.3156(3) 0.3284(2) 0.37070(18) 0.0265(5) Uani 1 1 d . .
H22 H 1.2877 0.2853 0.3291 0.032 Uiso 1 1 calc R U
C23 C 1.2129(3) 0.3497(2) 0.44965(17) 0.0271(5) Uani 1 1 d . .
H23 H 1.1219 0.3169 0.4602 0.033 Uiso 1 1 calc R U
C24 C 1.2379(3) 0.4216(3) 0.51906(18) 0.0314(5) Uani 1 1 d . .
H24A H 1.3379 0.3658 0.5674 0.038 Uiso 1 1 calc R U
H24B H 1.1419 0.4346 0.5616 0.038 Uiso 1 1 calc R U
C25 C 1.2574(3) 0.5563(3) 0.45752(19) 0.0297(5) Uani 1 1 d . .
H25A H 1.2103 0.6178 0.4954 0.036 Uiso 1 1 calc R U
H25B H 1.3767 0.5460 0.4528 0.036 Uiso 1 1 calc R U
N1 N 0.9065(2) 0.63538(16) 0.19307(13) 0.0176(3) Uani 1 1 d . .
N2 N 0.7416(2) 0.74069(16) 0.04797(12) 0.0153(3) Uani 1 1 d . .
N3 N 0.5399(2) 0.87546(16) -0.08273(12) 0.0152(3) Uani 1 1 d . .
Cl1 Cl 0.95784(8) 0.33525(6) 0.29214(5) 0.03161(12) Uani 1 1 d . .
Ir1 Ir 1.09046(2) 0.48388(2) 0.30278(2) 0.01702(2) Uani 1 1 d . .

loop_
_atom_site_aniso_label
_atom_site_aniso_U_11
_atom_site_aniso_U_22
_atom_site_aniso_U_33
_atom_site_aniso_U_23
_atom_site_aniso_U_13
_atom_site_aniso_U_12
C1 0.0195(9) 0.0140(8) 0.0180(8) -0.0056(7) -0.0061(7) -0.0013(7)
C2 0.0231(10) 0.0176(9) 0.0171(8) -0.0084(7) -0.0055(7) 0.0001(7)
C3 0.0200(9) 0.0153(8) 0.0177(9) -0.0082(7) -0.0040(7) 0.0011(7)
C4 0.0190(9) 0.0145(8) 0.0128(8) -0.0039(6) -0.0031(6) -0.0040(7)
C5 0.0416(14) 0.0199(10) 0.0237(10) -0.0120(8) -0.0126(10) 0.0057(9)
C6 0.0187(9) 0.0121(7) 0.0131(8) -0.0039(6) -0.0046(6) -0.0022(6)
C7 0.0197(9) 0.0153(8) 0.0155(8) -0.0034(7) -0.0020(7) -0.0022(7)
C8 0.0301(11) 0.0246(10) 0.0135(8) -0.0017(8) -0.0032(8) -0.0043(8)
C9 0.0302(12) 0.0326(12) 0.0178(9) -0.0059(9) -0.0098(8) -0.0061(9)
C10 0.0229(10) 0.0294(11) 0.0219(10) -0.0069(8) -0.0075(8) -0.0088(8)
C11 0.0208(9) 0.0178(8) 0.0171(8) -0.0047(7) -0.0035(7) -0.0063(7)
C12 0.0211(10) 0.0229(10) 0.0216(10) -0.0001(8) -0.0004(8) -0.0069(8)
C13 0.0360(14) 0.0320(13) 0.0499(16) -0.0138(12) 0.0013(12) -0.0195(11)
C14 0.0344(14) 0.0615(19) 0.0268(13) -0.0008(12) 0.0080(11) -0.0197(14)
C15 0.0247(10) 0.0288(11) 0.0204(9) -0.0038(8) -0.0023(8) -0.0138(9)
C16 0.0285(15) 0.089(3) 0.0397(16) 0.0029(17) 0.0047(12) -0.0216(16)
C17 0.094(3) 0.0314(14) 0.0323(14) -0.0022(11) 0.0055(16) -0.0327(17)
C18 0.0202(9) 0.0236(10) 0.0247(10) -0.0123(8) -0.0071(8) -0.0034(8)
C19 0.0239(10) 0.0243(10) 0.0230(10) -0.0072(8) -0.0029(8) -0.0088(8)
C20 0.0219(11) 0.0400(13) 0.0346(13) -0.0161(11) 0.0018(9) -0.0085(10)
C21 0.0219(11) 0.0368(13) 0.0337(12) -0.0150(11) -0.0063(9) 0.0014(9)
C22 0.0273(11) 0.0194(9) 0.0249(10) -0.0064(8) -0.0117(9) 0.0028(8)
C23 0.0274(11) 0.0230(10) 0.0195(9) 0.0013(8) -0.0103(8) -0.0012(8)
C24 0.0297(12) 0.0399(13) 0.0170(9) -0.0082(9) -0.0073(8) -0.0022(10)
C25 0.0273(11) 0.0369(12) 0.0265(11) -0.0171(10) -0.0089(9) -0.0045(9)
N1 0.0186(8) 0.0152(7) 0.0153(7) -0.0041(6) -0.0045(6) -0.0012(6)
N2 0.0152(7) 0.0138(7) 0.0136(7) -0.0045(6) -0.0033(6) -0.0003(6)
N3 0.0160(7) 0.0155(7) 0.0122(7) -0.0035(6) -0.0029(6) -0.0035(6)
Cl1 0.0350(3) 0.0216(2) 0.0380(3) -0.0069(2) -0.0084(2) -0.0116(2)
Ir1 0.01846(4) 0.01427(3) 0.01462(4) -0.00341(2) -0.00573(2) -0.00146(2)

loop_
_atom_type_symbol
_atom_type_description
_atom_type_scat_dispersion_real
_atom_type_scat_dispersion_imag
_atom_type_scat_source
C C 0.0033 0.0016 'International Tables Vol C Tables 4.2.6.8 and 6.1.1.4'
H H 0.0000 0.0000 'International Tables Vol C Tables 4.2.6.8 and 6.1.1.4'
N N 0.0061 0.0033 'International Tables Vol C Tables 4.2.6.8 and 6.1.1.4'
Cl Cl 0.1484 0.1585 'International Tables Vol C Tables 4.2.6.8 and 6.1.1.4'
Ir Ir -1.4442 7.9887 'International Tables Vol C Tables 4.2.6.8 and 6.1.1.4'

loop_
_geom_angle_atom_site_label_1
_geom_angle_atom_site_label_2
_geom_angle_atom_site_label_3
_geom_angle
N1 C1 N2 110.79(17)
N1 C1 H1 124.6
N2 C1 H1 124.6
C3 C2 N1 109.58(17)
C3 C2 H2 125.2
N1 C2 H2 125.2
C2 C3 N2 106.14(17)
C2 C3 H3 126.9
N2 C3 H3 126.9
N3 C4 N2 115.70(17)
N3 C4 C5 128.60(18)
N2 C4 C5 115.68(17)
C4 C5 H5A 109.5
C4 C5 H5B 109.5
H5A C5 H5B 109.5
C4 C5 H5C 109.5
H5A C5 H5C 109.5
H5B C5 H5C 109.5
C11 C6 C7 121.95(17)
C11 C6 N3 117.46(17)
C7 C6 N3 120.29(17)
C8 C7 C6 117.23(19)
C8 C7 C12 122.07(19)
C6 C7 C12 120.69(17)
C9 C8 C7 121.6(2)
C9 C8 H8 119.2
C7 C8 H8 119.2
C10 C9 C8 120.0(2)
C10 C9 H9 120.0
C8 C9 H9 120.0
C9 C10 C11 120.9(2)
C9 C10 H10 119.6
C11 C10 H10 119.6
C10 C11 C6 118.23(19)
C10 C11 C15 121.13(19)
C6 C11 C15 120.63(17)
C7 C12 C14 113.2(2)
C7 C12 C13 111.0(2)
C14 C12 C13 110.2(2)
C7 C12 H12 107.4
C14 C12 H12 107.4
C13 C12 H12 107.4
C12 C13 H13A 109.5
C12 C13 H13B 109.5
H13A C13 H13B 109.5
C12 C13 H13C 109.5
H13A C13 H13C 109.5
H13B C13 H13C 109.5
C12 C14 H14A 109.5
C12 C14 H14B 109.5
H14A C14 H14B 109.5
C12 C14 H14C 109.5
H14A C14 H14C 109.5
H14B C14 H14C 109.5
C11 C15 C16 112.7(2)
C11 C15 C17 111.1(2)
C16 C15 C17 109.8(3)
C11 C15 H15 107.7
C16 C15 H15 107.7
C17 C15 H15 107.7
C15 C16 H16A 109.5
C15 C16 H16B 109.5
H16A C16 H16B 109.5
C15 C16 H16C 109.5
H16A C16 H16C 109.5
H16B C16 H16C 109.5
C15 C17 H17A 109.5
C15 C17 H17B 109.5
H17A C17 H17B 109.5
C15 C17 H17C 109.5
H17A C17 H17C 109.5
H17B C17 H17C 109.5
C19 C18 C25 123.2(2)
C19 C18 Ir1 69.74(12)
C25 C18 Ir1 114.22(16)
C19 C18 H18 118.4
C25 C18 H18 118.4
Ir1 C18 H18 86.1
C18 C19 C20 124.4(2)
C18 C19 Ir1 70.87(13)
C20 C19 Ir1 112.18(16)
C18 C19 H19 117.8
C20 C19 H19 117.8
Ir1 C19 H19 86.9
C19 C20 C21 112.5(2)
C19 C20 H20A 109.1
C21 C20 H20A 109.1
C19 C20 H20B 109.1
C21 C20 H20B 109.1
H20A C20 H20B 107.8
C22 C21 C20 111.96(19)
C22 C21 H21A 109.2
C20 C21 H21A 109.2
C22 C21 H21B 109.2
C20 C21 H21B 109.2
H21A C21 H21B 107.9
C23 C22 C21 123.3(2)
C23 C22 Ir1 70.33(12)
C21 C22 Ir1 113.82(16)
C23 C22 H22 118.4
C21 C22 H22 118.4
Ir1 C22 H22 85.9
C22 C23 C24 124.2(2)
C22 C23 Ir1 71.05(12)
C24 C23 Ir1 111.58(15)
C22 C23 H23 117.9
C24 C23 H23 117.9
Ir1 C23 H23 87.4
C23 C24 C25 112.94(19)
C23 C24 H24A 109.0
C25 C24 H24A 109.0
C23 C24 H24B 109.0
C25 C24 H24B 109.0
H24A C24 H24B 107.8
C18 C25 C24 112.07(19)
C18 C25 H25A 109.2
C24 C25 H25A 109.2
C18 C25 H25B 109.2
C24 C25 H25B 109.2
H25A C25 H25B 107.9
C1 N1 C2 106.12(16)
C1 N1 Ir1 123.43(13)
C2 N1 Ir1 130.34(13)
C1 N2 C3 107.36(15)
C1 N2 C4 127.33(16)
C3 N2 C4 125.30(16)
C4 N3 C6 121.16(17)
N1 Ir1 C19 90.42(8)
N1 Ir1 C18 93.71(7)
C19 Ir1 C18 39.39(9)
N1 Ir1 C23 159.58(9)
C19 Ir1 C23 98.30(9)
C18 Ir1 C23 81.81(9)
N1 Ir1 C22 161.81(8)
C19 Ir1 C22 81.83(9)
C18 Ir1 C22 90.68(9)
C23 Ir1 C22 38.62(10)
N1 Ir1 Cl1 87.98(5)
C19 Ir1 Cl1 156.19(7)
C18 Ir1 Cl1 164.41(7)
C23 Ir1 Cl1 91.22(7)
C22 Ir1 Cl1 92.51(7)

loop_
_geom_bond_atom_site_label_1
_geom_bond_atom_site_label_2
_geom_bond_distance
C1 N1 1.321(2)
C1 N2 1.360(2)
C1 H1 0.9500
C2 C3 1.358(3)
C2 N1 1.387(3)
C2 H2 0.9500
C3 N2 1.381(2)
C3 H3 0.9500
C4 N3 1.261(2)
C4 N2 1.427(2)
C4 C5 1.494(3)
C5 H5A 0.9800
C5 H5B 0.9800
C5 H5C 0.9800
C6 C11 1.403(3)
C6 C7 1.411(3)
C6 N3 1.427(2)
C7 C8 1.397(3)
C7 C12 1.523(3)
C8 C9 1.385(3)
C8 H8 0.9500
C9 C10 1.383(3)
C9 H9 0.9500
C10 C11 1.395(3)
C10 H10 0.9500
C11 C15 1.515(3)
C12 C14 1.530(3)
C12 C13 1.531(4)
C12 H12 1.0000
C13 H13A 0.9800
C13 H13B 0.9800
C13 H13C 0.9800
C14 H14A 0.9800
C14 H14B 0.9800
C14 H14C 0.9800
C15 C16 1.522(4)
C15 C17 1.522(4)
C15 H15 1.0000
C16 H16A 0.9800
C16 H16B 0.9800
C16 H16C 0.9800
C17 H17A 0.9800
C17 H17B 0.9800
C17 H17C 0.9800
C18 C19 1.418(3)
C18 C25 1.524(3)
C18 Ir1 2.111(2)
C18 H18 0.9500
C19 C20 1.520(3)
C19 Ir1 2.096(2)
C19 H19 0.9500
C20 C21 1.539(4)
C20 H20A 0.9900
C20 H20B 0.9900
C21 C22 1.519(4)
C21 H21A 0.9900
C21 H21B 0.9900
C22 C23 1.405(4)
C22 Ir1 2.130(2)
C22 H22 0.9500
C23 C24 1.514(3)
C23 Ir1 2.121(2)
C23 H23 0.9500
C24 C25 1.532(4)
C24 H24A 0.9900
C24 H24B 0.9900
C25 H25A 0.9900
C25 H25B 0.9900
N1 Ir1 2.0903(16)
Cl1 Ir1 2.3605(6)

loop_
_geom_torsion_atom_site_label_1
_geom_torsion_atom_site_label_2
_geom_torsion_atom_site_label_3
_geom_torsion_atom_site_label_4
_geom_torsion
N1 C2 C3 N2 -0.5(3)
C11 C6 C7 C8 -1.0(3)
N3 C6 C7 C8 -174.55(18)
C11 C6 C7 C12 177.45(19)
N3 C6 C7 C12 3.9(3)
C6 C7 C8 C9 -0.1(3)
C12 C7 C8 C9 -178.5(2)
C7 C8 C9 C10 0.1(4)
C8 C9 C10 C11 1.0(4)
C9 C10 C11 C6 -2.0(3)
C9 C10 C11 C15 178.9(2)
C7 C6 C11 C10 2.1(3)
N3 C6 C11 C10 175.77(19)
C7 C6 C11 C15 -178.92(19)
N3 C6 C11 C15 -5.2(3)
C8 C7 C12 C14 -18.2(3)
C6 C7 C12 C14 163.4(2)
C8 C7 C12 C13 106.3(2)
C6 C7 C12 C13 -72.1(3)
C10 C11 C15 C16 -34.3(3)
C6 C11 C15 C16 146.7(3)
C10 C11 C15 C17 89.4(3)
C6 C11 C15 C17 -89.6(3)
C25 C18 C19 C20 2.0(3)
Ir1 C18 C19 C20 -104.3(2)
C25 C18 C19 Ir1 106.3(2)
C18 C19 C20 C21 50.5(3)
Ir1 C19 C20 C21 -30.9(2)
C19 C20 C21 C22 27.2(3)
C20 C21 C22 C23 -92.7(3)
C20 C21 C22 Ir1 -11.4(3)
C21 C22 C23 C24 2.5(3)
Ir1 C22 C23 C24 -103.7(2)
C21 C22 C23 Ir1 106.2(2)
C22 C23 C24 C25 51.1(3)
Ir1 C23 C24 C25 -30.1(3)
C19 C18 C25 C24 -91.6(3)
Ir1 C18 C25 C24 -10.7(3)
C23 C24 C25 C18 26.6(3)
N2 C1 N1 C2 -0.3(2)
N2 C1 N1 Ir1 -176.73(13)
C3 C2 N1 C1 0.5(3)
C3 C2 N1 Ir1 176.60(15)
N1 C1 N2 C3 0.0(2)
N1 C1 N2 C4 179.88(19)
C2 C3 N2 C1 0.3(2)
C2 C3 N2 C4 -179.58(19)
N3 C4 N2 C1 169.5(2)
C5 C4 N2 C1 -12.1(3)
N3 C4 N2 C3 -10.6(3)
C5 C4 N2 C3 167.8(2)
N2 C4 N3 C6 -179.23(17)
C5 C4 N3 C6 2.6(3)
C11 C6 N3 C4 100.5(2)
C7 C6 N3 C4 -85.7(2)
